data_7040081
loop_
_publ_author_name
'Chu, Terry'
'Belding, Lee'
'Poddutoori, Prashanth K.'
'van der Est, Art'
'Dudding, Travis'
'Korobkov, Ilia'
'Nikonov, Georgii I.'

_publ_section_title
;
 Unique molecular geometries of reduced 4- and 5-coordinate zinc complexes
 stabilised by diiminopyridine ligand.
;
_journal_issue 34
_journal_name_full 'Dalton transactions (Cambridge, England : 2003)'
_journal_page_first 13440
_journal_page_last 13448
_journal_paper_doi 10.1039/c6dt02001a
_journal_volume 45
_journal_year 2016
_chemical_formula_sum 'C33 H43 Cl N3 Zn'
_chemical_formula_weight 582.52
_chemical_name_systematic
; 
 ? 
;
_chemical_properties_physical Air-sensitive,Moisture-sensitive,Oxygen-sensitive
_space_group_crystal_system monoclinic
_space_group_IT_number 14
_space_group_name_Hall '-P 2yn'
_space_group_name_H-M_alt 'P 1 21/n 1'
_symmetry_space_group_name_Hall '-P 2yn'
_symmetry_space_group_name_H-M 'P 1 21/n 1'
_atom_sites_solution_hydrogens geom
_audit_creation_method SHELXL-2013
_audit_update_record
;
2016-04-28 deposited with the CCDC.
2016-06-06 downloaded from the CCDC.
;
_cell_angle_alpha 90
_cell_angle_beta 92.0765(12)
_cell_angle_gamma 90
_cell_formula_units_Z 4
_cell_length_a 8.6852(2)
_cell_length_b 13.9641(4)
_cell_length_c 25.8243(7)
_cell_measurement_reflns_used 9985
_cell_measurement_temperature 200(2)
_cell_measurement_theta_max 26.93
_cell_measurement_theta_min 2.50
_cell_volume 3129.94(14)
_computing_cell_refinement 'APEX II, Bruker (2009)'
_computing_data_collection 'APEX II, Bruker (2009)'
_computing_data_reduction 'XPREP, Bruker (2009)'
_computing_molecular_graphics 'SHELXTL, Bruker (2004)'
_computing_publication_material 'SHELXTL, Bruker (2004)'
_computing_structure_refinement 'SHELXL-2013 (Sheldrick, 2013)'
_computing_structure_solution 'SHELXS-03 (Sheldrick, 2003)'
_diffrn_ambient_temperature 200(2)
_diffrn_measured_fraction_theta_full 0.986
_diffrn_measured_fraction_theta_max 0.876
_diffrn_measurement_device_type 'Bruker APEX-II CCD'
_diffrn_measurement_method '\f and \w scans'
_diffrn_radiation_type MoK\a
_diffrn_radiation_wavelength 0.71073
_diffrn_reflns_av_R_equivalents 0.0427
_diffrn_reflns_av_unetI/netI 0.0444
_diffrn_reflns_Laue_measured_fraction_full 0.986
_diffrn_reflns_Laue_measured_fraction_max 0.876
_diffrn_reflns_limit_h_max 10
_diffrn_reflns_limit_h_min -11
_diffrn_reflns_limit_k_max 18
_diffrn_reflns_limit_k_min -17
_diffrn_reflns_limit_l_max 30
_diffrn_reflns_limit_l_min -27
_diffrn_reflns_number 30834
_diffrn_reflns_point_group_measured_fraction_full 0.986
_diffrn_reflns_point_group_measured_fraction_max 0.876
_diffrn_reflns_theta_full 25.242
_diffrn_reflns_theta_max 28.245
_diffrn_reflns_theta_min 1.578
_exptl_absorpt_coefficient_mu 0.895
_exptl_absorpt_correction_T_max 0.7457
_exptl_absorpt_correction_T_min 0.6493
_exptl_absorpt_correction_type multi-scan
_exptl_absorpt_process_details 'SADABS, Bruker (2003)'
_exptl_crystal_colour purple
_exptl_crystal_density_diffrn 1.236
_exptl_crystal_density_meas ?
_exptl_crystal_description block
_exptl_crystal_F_000 1236
_exptl_crystal_size_max 0.130
_exptl_crystal_size_mid 0.110
_exptl_crystal_size_min 0.100
_refine_diff_density_max 0.730
_refine_diff_density_min -0.391
_refine_diff_density_rms 0.062
_refine_ls_extinction_method none
_refine_ls_goodness_of_fit_ref 1.025
_refine_ls_hydrogen_treatment constr
_refine_ls_matrix_type full
_refine_ls_number_parameters 343
_refine_ls_number_reflns 6787
_refine_ls_number_restraints 0
_refine_ls_restrained_S_all 1.025
_refine_ls_R_factor_all 0.0671
_refine_ls_R_factor_gt 0.0394
_refine_ls_shift/su_max 0.002
_refine_ls_shift/su_mean 0.000
_refine_ls_structure_factor_coef Fsqd
_refine_ls_weighting_details 'w=1/[\s^2^(Fo^2^)+(0.0606P)^2^+0.1917P] where P=(Fo^2^+2Fc^2^)/3'
_refine_ls_weighting_scheme calc
_refine_ls_wR_factor_gt 0.0937
_refine_ls_wR_factor_ref 0.1048
_reflns_Friedel_coverage 0.000
_reflns_number_gt 4943
_reflns_number_total 6787
_reflns_threshold_expression 'I > 2\s(I)'
_cod_data_source_file c6dt02001a2.cif
_cod_data_source_block gn028
_cod_depositor_comments
;
The following automatic conversions were performed:

'_exptl_crystal_density_meas' value 'n/a' was changed to '?' - the
value is perceived as not measured.

Automatic conversion script
Id: cif_fix_values 4268 2015-11-12 08:31:59Z antanas 

 Adding full bibliography for 7040079--7040082.cif.
;
_cod_database_code 7040081
_shelx_space_group_comment
; 
The symmetry employed for this shelxl refinement is uniquely defined 
by the following loop, which should always be used as a source of 
symmetry information in preference to the above space-group names. 
They are only intended as comments. 
;
_shelx_estimated_absorpt_t_min 0.893
_shelx_estimated_absorpt_t_max 0.916
_shelxl_version_number 2013-4

loop_
_space_group_symop_operation_xyz
'x, y, z'
'-x+1/2, y+1/2, -z+1/2'
'-x, -y, -z'
'x-1/2, -y-1/2, z-1/2'

loop_
_atom_site_label
_atom_site_type_symbol
_atom_site_fract_x
_atom_site_fract_y
_atom_site_fract_z
_atom_site_U_iso_or_equiv
_atom_site_adp_type
_atom_site_occupancy
_atom_site_site_symmetry_order
_atom_site_calc_flag
_atom_site_refinement_flags_posn
_atom_site_refinement_flags_adp
Zn1 Zn 0.91231(3) 0.11891(2) 0.89086(2) 0.02570(9) Uani 1 1 d . .
Cl1 Cl 0.73315(8) 0.14709(5) 0.83286(3) 0.0535(2) Uani 1 1 d . .
N1 N 1.05871(18) 0.07697(12) 0.94469(6) 0.0220(4) Uani 1 1 d . .
N2 N 0.90783(19) 0.23604(12) 0.94497(6) 0.0246(4) Uani 1 1 d . .
N3 N 1.03513(19) -0.00097(12) 0.85385(6) 0.0258(4) Uani 1 1 d . .
C1 C 1.0077(3) 0.29100(16) 1.03065(9) 0.0375(5) Uani 1 1 d . .
H1A H 0.9420 0.3466 1.0229 0.056 Uiso 1 1 calc R U
H1B H 1.1153 0.3117 1.0346 0.056 Uiso 1 1 calc R U
H1C H 0.9762 0.2610 1.0629 0.056 Uiso 1 1 calc R U
C2 C 0.9920(2) 0.22002(14) 0.98707(7) 0.0239(4) Uani 1 1 d . .
C3 C 1.0770(2) 0.13094(13) 0.98885(7) 0.0221(4) Uani 1 1 d . .
C4 C 1.1783(2) 0.10057(15) 1.02849(8) 0.0259(5) Uani 1 1 d . .
H4A H 1.1902 0.1374 1.0593 0.031 Uiso 1 1 calc R U
C5 C 1.2618(2) 0.01674(16) 1.02320(8) 0.0291(5) Uani 1 1 d . .
H5A H 1.3255 -0.0067 1.0511 0.035 Uiso 1 1 calc R U
C6 C 1.2507(2) -0.03289(15) 0.97584(8) 0.0288(5) Uani 1 1 d . .
H6A H 1.3131 -0.0876 0.9703 0.035 Uiso 1 1 calc R U
C7 C 1.1487(2) -0.00141(14) 0.93764(7) 0.0233(4) Uani 1 1 d . .
C8 C 1.1321(2) -0.04337(15) 0.88547(8) 0.0260(4) Uani 1 1 d . .
C9 C 1.2289(3) -0.12783(16) 0.87085(9) 0.0383(6) Uani 1 1 d . .
H9A H 1.2026 -0.1466 0.8351 0.057 Uiso 1 1 calc R U
H9B H 1.2090 -0.1815 0.8941 0.057 Uiso 1 1 calc R U
H9C H 1.3382 -0.1104 0.8739 0.057 Uiso 1 1 calc R U
C10 C 0.8313(2) 0.32672(15) 0.93799(8) 0.0275(5) Uani 1 1 d . .
C11 C 0.9112(3) 0.40214(16) 0.91537(9) 0.0368(5) Uani 1 1 d . .
C12 C 0.8349(3) 0.48896(17) 0.90801(10) 0.0459(6) Uani 1 1 d . .
H12A H 0.8862 0.5405 0.8919 0.055 Uiso 1 1 calc R U
C13 C 0.6872(3) 0.50149(17) 0.92357(10) 0.0451(6) Uani 1 1 d . .
H13A H 0.6382 0.5619 0.9192 0.054 Uiso 1 1 calc R U
C14 C 0.6099(3) 0.42697(17) 0.94534(9) 0.0407(6) Uani 1 1 d . .
H14A H 0.5075 0.4366 0.9560 0.049 Uiso 1 1 calc R U
C15 C 0.6784(3) 0.33744(16) 0.95211(8) 0.0339(5) Uani 1 1 d . .
C16 C 1.0722(3) 0.38962(18) 0.89588(12) 0.0538(8) Uani 1 1 d . .
H16A H 1.1174 0.3313 0.9130 0.065 Uiso 1 1 calc R U
C17 C 1.1785(3) 0.4735(2) 0.90951(13) 0.0620(8) Uani 1 1 d . .
H17A H 1.1798 0.4844 0.9470 0.093 Uiso 1 1 calc R U
H17B H 1.1409 0.5311 0.8915 0.093 Uiso 1 1 calc R U
H17C H 1.2830 0.4588 0.8988 0.093 Uiso 1 1 calc R U
C18 C 1.0666(5) 0.3719(3) 0.83821(16) 0.0995(15) Uani 1 1 d . .
H18A H 0.9986 0.3174 0.8302 0.149 Uiso 1 1 calc R U
H18B H 1.1705 0.3577 0.8268 0.149 Uiso 1 1 calc R U
H18C H 1.0269 0.4291 0.8202 0.149 Uiso 1 1 calc R U
C19 C 0.5858(3) 0.25433(19) 0.97216(10) 0.0478(7) Uani 1 1 d . .
H19A H 0.6568 0.1981 0.9757 0.057 Uiso 1 1 calc R U
C20 C 0.5239(4) 0.2744(3) 1.02541(11) 0.0704(9) Uani 1 1 d . .
H20A H 0.6093 0.2915 1.0495 0.106 Uiso 1 1 calc R U
H20B H 0.4722 0.2171 1.0381 0.106 Uiso 1 1 calc R U
H20C H 0.4502 0.3275 1.0230 0.106 Uiso 1 1 calc R U
C21 C 0.4542(4) 0.2261(2) 0.93437(13) 0.0701(9) Uani 1 1 d . .
H21A H 0.4955 0.2127 0.9003 0.105 Uiso 1 1 calc R U
H21B H 0.3797 0.2787 0.9314 0.105 Uiso 1 1 calc R U
H21C H 0.4031 0.1687 0.9472 0.105 Uiso 1 1 calc R U
C22 C 1.0132(2) -0.03205(15) 0.80099(8) 0.0280(5) Uani 1 1 d . .
C23 C 1.0785(3) 0.02433(17) 0.76233(8) 0.0358(5) Uani 1 1 d . .
C24 C 1.0529(3) -0.0042(2) 0.71114(9) 0.0493(7) Uani 1 1 d . .
H24A H 1.0956 0.0325 0.6842 0.059 Uiso 1 1 calc R U
C25 C 0.9673(3) -0.0841(2) 0.69847(9) 0.0519(7) Uani 1 1 d . .
H25A H 0.9537 -0.1030 0.6633 0.062 Uiso 1 1 calc R U
C26 C 0.9009(3) -0.13698(19) 0.73697(9) 0.0465(7) Uani 1 1 d . .
H26A H 0.8400 -0.1913 0.7278 0.056 Uiso 1 1 calc R U
C27 C 0.9215(3) -0.11214(16) 0.78880(8) 0.0336(5) Uani 1 1 d . .
C28 C 1.1749(3) 0.11161(18) 0.77565(10) 0.0445(6) Uani 1 1 d . .
H28A H 1.1369 0.1380 0.8088 0.053 Uiso 1 1 calc R U
C29 C 1.1608(4) 0.1908(2) 0.73562(13) 0.0756(10) Uani 1 1 d . .
H29A H 1.0523 0.2091 0.7306 0.113 Uiso 1 1 calc R U
H29B H 1.2001 0.1681 0.7027 0.113 Uiso 1 1 calc R U
H29C H 1.2209 0.2465 0.7477 0.113 Uiso 1 1 calc R U
C30 C 1.3429(4) 0.0860(3) 0.78513(17) 0.0912(12) Uani 1 1 d . .
H30A H 1.3518 0.0353 0.8113 0.137 Uiso 1 1 calc R U
H30B H 1.3998 0.1427 0.7975 0.137 Uiso 1 1 calc R U
H30C H 1.3860 0.0635 0.7528 0.137 Uiso 1 1 calc R U
C31 C 0.8392(3) -0.16827(17) 0.82958(9) 0.0390(6) Uani 1 1 d . .
H31A H 0.8924 -0.1541 0.8637 0.047 Uiso 1 1 calc R U
C32 C 0.6734(3) -0.1342(2) 0.83295(12) 0.0565(7) Uani 1 1 d . .
H32A H 0.6722 -0.0648 0.8386 0.085 Uiso 1 1 calc R U
H32B H 0.6250 -0.1664 0.8619 0.085 Uiso 1 1 calc R U
H32C H 0.6164 -0.1495 0.8006 0.085 Uiso 1 1 calc R U
C33 C 0.8455(4) -0.27662(19) 0.82164(11) 0.0606(8) Uani 1 1 d . .
H33A H 0.9532 -0.2970 0.8199 0.091 Uiso 1 1 calc R U
H33B H 0.7898 -0.2935 0.7893 0.091 Uiso 1 1 calc R U
H33C H 0.7978 -0.3088 0.8507 0.091 Uiso 1 1 calc R U

loop_
_atom_site_aniso_label
_atom_site_aniso_U_11
_atom_site_aniso_U_22
_atom_site_aniso_U_33
_atom_site_aniso_U_23
_atom_site_aniso_U_13
_atom_site_aniso_U_12
Zn1 0.02858(15) 0.02436(15) 0.02371(14) -0.00076(10) -0.00542(9) 0.00531(10)
Cl1 0.0577(4) 0.0518(4) 0.0490(4) -0.0053(3) -0.0289(3) 0.0205(3)
N1 0.0254(9) 0.0208(9) 0.0197(8) -0.0004(7) -0.0005(6) 0.0033(7)
N2 0.0280(9) 0.0199(9) 0.0262(9) -0.0002(7) 0.0030(7) 0.0041(7)
N3 0.0311(9) 0.0250(9) 0.0214(9) -0.0024(7) 0.0002(7) 0.0026(7)
C1 0.0518(14) 0.0290(12) 0.0313(12) -0.0083(10) -0.0028(10) 0.0067(11)
C2 0.0260(10) 0.0225(11) 0.0232(10) -0.0010(8) 0.0031(8) -0.0010(8)
C3 0.0225(10) 0.0221(11) 0.0218(10) -0.0001(8) 0.0026(8) -0.0006(8)
C4 0.0272(11) 0.0299(12) 0.0205(10) -0.0001(9) 0.0011(8) -0.0026(9)
C5 0.0291(11) 0.0360(13) 0.0218(10) 0.0036(9) -0.0030(8) 0.0052(9)
C6 0.0289(11) 0.0270(12) 0.0306(11) 0.0040(9) 0.0024(9) 0.0083(9)
C7 0.0240(10) 0.0217(10) 0.0244(10) 0.0010(8) 0.0030(8) 0.0029(8)
C8 0.0272(11) 0.0253(11) 0.0256(11) -0.0005(9) 0.0032(8) 0.0035(9)
C9 0.0451(14) 0.0393(14) 0.0306(12) -0.0055(10) 0.0014(10) 0.0180(11)
C10 0.0340(12) 0.0214(11) 0.0267(11) -0.0043(9) -0.0041(9) 0.0067(9)
C11 0.0435(14) 0.0229(12) 0.0439(14) 0.0014(10) -0.0013(11) 0.0009(10)
C12 0.0566(16) 0.0229(13) 0.0577(16) 0.0054(11) -0.0035(13) -0.0003(11)
C13 0.0586(16) 0.0239(13) 0.0519(15) -0.0035(11) -0.0097(13) 0.0180(12)
C14 0.0425(14) 0.0374(14) 0.0421(14) -0.0030(11) -0.0004(11) 0.0181(11)
C15 0.0398(13) 0.0302(12) 0.0315(12) -0.0008(10) 0.0016(10) 0.0126(10)
C16 0.0475(16) 0.0310(14) 0.084(2) 0.0152(13) 0.0194(15) 0.0018(11)
C17 0.0496(17) 0.0595(19) 0.077(2) 0.0082(16) 0.0015(15) -0.0097(14)
C18 0.089(3) 0.103(3) 0.110(3) -0.052(2) 0.055(2) -0.039(2)
C19 0.0427(14) 0.0424(15) 0.0595(16) 0.0159(13) 0.0206(13) 0.0182(12)
C20 0.063(2) 0.098(3) 0.0512(17) 0.0197(17) 0.0173(15) 0.0095(18)
C21 0.068(2) 0.066(2) 0.077(2) -0.0059(17) 0.0197(17) -0.0241(17)
C22 0.0342(12) 0.0289(12) 0.0209(10) -0.0024(9) 0.0012(8) 0.0075(9)
C23 0.0397(13) 0.0398(14) 0.0280(12) -0.0013(10) 0.0031(10) 0.0056(10)
C24 0.0655(18) 0.0563(17) 0.0265(13) 0.0043(12) 0.0094(12) -0.0027(14)
C25 0.0733(19) 0.0599(18) 0.0225(12) -0.0080(12) 0.0012(12) -0.0027(15)
C26 0.0618(17) 0.0492(16) 0.0281(13) -0.0094(11) -0.0057(11) -0.0036(13)
C27 0.0414(13) 0.0343(13) 0.0249(11) -0.0035(9) -0.0021(9) 0.0026(10)
C28 0.0581(16) 0.0431(15) 0.0330(13) 0.0024(11) 0.0096(11) -0.0073(12)
C29 0.106(3) 0.0541(19) 0.066(2) 0.0190(16) -0.0038(19) -0.0153(19)
C30 0.055(2) 0.094(3) 0.123(3) 0.014(2) -0.015(2) -0.0215(19)
C31 0.0509(15) 0.0377(14) 0.0282(12) -0.0043(10) -0.0024(10) -0.0070(11)
C32 0.0520(17) 0.0546(18) 0.0635(19) 0.0005(14) 0.0085(14) -0.0089(14)
C33 0.092(2) 0.0413(16) 0.0482(17) 0.0053(13) 0.0002(15) -0.0043(15)

loop_
_atom_type_symbol
_atom_type_description
_atom_type_scat_dispersion_real
_atom_type_scat_dispersion_imag
_atom_type_scat_source
C C 0.0033 0.0016 'International Tables Vol C Tables 4.2.6.8 and 6.1.1.4'
H H 0.0000 0.0000 'International Tables Vol C Tables 4.2.6.8 and 6.1.1.4'
N N 0.0061 0.0033 'International Tables Vol C Tables 4.2.6.8 and 6.1.1.4'
Cl Cl 0.1484 0.1585 'International Tables Vol C Tables 4.2.6.8 and 6.1.1.4'
Zn Zn 0.2839 1.4301 'International Tables Vol C Tables 4.2.6.8 and 6.1.1.4'

loop_
_geom_angle_atom_site_label_1
_geom_angle_atom_site_label_2
_geom_angle_atom_site_label_3
_geom_angle
N1 Zn1 N2 77.94(7)
N1 Zn1 Cl1 172.05(5)
N2 Zn1 Cl1 106.42(5)
N1 Zn1 N3 76.60(6)
N2 Zn1 N3 150.79(6)
Cl1 Zn1 N3 100.63(5)
C7 N1 C3 120.22(17)
C7 N1 Zn1 120.78(13)
C3 N1 Zn1 118.89(13)
C2 N2 C10 119.78(17)
C2 N2 Zn1 112.78(13)
C10 N2 Zn1 127.36(13)
C8 N3 C22 121.41(17)
C8 N3 Zn1 112.65(13)
C22 N3 Zn1 125.95(13)
N2 C2 C3 116.29(17)
N2 C2 C1 122.91(18)
C3 C2 C1 120.74(18)
N1 C3 C4 119.70(17)
N1 C3 C2 113.75(17)
C4 C3 C2 126.42(18)
C5 C4 C3 120.25(19)
C4 C5 C6 118.83(19)
C7 C6 C5 119.27(19)
N1 C7 C6 121.33(18)
N1 C7 C8 113.88(17)
C6 C7 C8 124.70(18)
N3 C8 C7 115.80(17)
N3 C8 C9 123.84(19)
C7 C8 C9 120.31(18)
C15 C10 C11 121.2(2)
C15 C10 N2 120.04(19)
C11 C10 N2 118.72(19)
C12 C11 C10 118.1(2)
C12 C11 C16 119.8(2)
C10 C11 C16 122.0(2)
C13 C12 C11 121.2(2)
C12 C13 C14 120.1(2)
C13 C14 C15 121.3(2)
C14 C15 C10 118.0(2)
C14 C15 C19 120.1(2)
C10 C15 C19 121.90(19)
C18 C16 C11 110.5(3)
C18 C16 C17 110.6(2)
C11 C16 C17 113.2(2)
C15 C19 C20 112.2(2)
C15 C19 C21 112.0(2)
C20 C19 C21 110.1(2)
C27 C22 C23 121.82(19)
C27 C22 N3 120.55(19)
C23 C22 N3 117.51(19)
C24 C23 C22 117.4(2)
C24 C23 C28 121.0(2)
C22 C23 C28 121.6(2)
C25 C24 C23 121.7(2)
C24 C25 C26 119.9(2)
C25 C26 C27 121.2(2)
C26 C27 C22 117.9(2)
C26 C27 C31 119.6(2)
C22 C27 C31 122.40(19)
C23 C28 C30 111.7(2)
C23 C28 C29 113.8(2)
C30 C28 C29 109.6(3)
C27 C31 C32 110.5(2)
C27 C31 C33 113.5(2)
C32 C31 C33 110.9(2)

loop_
_geom_bond_atom_site_label_1
_geom_bond_atom_site_label_2
_geom_bond_distance
Zn1 N1 1.9400(16)
Zn1 N2 2.1525(16)
Zn1 Cl1 2.1566(6)
Zn1 N3 2.2199(16)
N1 C7 1.361(2)
N1 C3 1.371(3)
N2 C2 1.307(3)
N2 C10 1.438(3)
N3 C8 1.295(3)
N3 C22 1.438(3)
C1 C2 1.502(3)
C2 C3 1.446(3)
C3 C4 1.392(3)
C4 C5 1.387(3)
C5 C6 1.406(3)
C6 C7 1.374(3)
C7 C8 1.472(3)
C8 C9 1.504(3)
C10 C15 1.398(3)
C10 C11 1.401(3)
C11 C12 1.391(3)
C11 C16 1.513(3)
C12 C13 1.370(4)
C13 C14 1.370(4)
C14 C15 1.393(3)
C15 C19 1.514(3)
C16 C18 1.509(5)
C16 C17 1.524(4)
C19 C20 1.521(4)
C19 C21 1.528(4)
C22 C27 1.402(3)
C22 C23 1.407(3)
C23 C24 1.391(3)
C23 C28 1.511(3)
C24 C25 1.374(4)
C25 C26 1.381(4)
C26 C27 1.388(3)
C27 C31 1.513(3)
C28 C30 1.514(4)
C28 C29 1.516(4)
C31 C32 1.522(4)
C31 C33 1.528(4)

loop_
_geom_torsion_atom_site_label_1
_geom_torsion_atom_site_label_2
_geom_torsion_atom_site_label_3
_geom_torsion_atom_site_label_4
_geom_torsion
C10 N2 C2 C3 -174.14(17)
Zn1 N2 C2 C3 2.8(2)
C10 N2 C2 C1 2.9(3)
Zn1 N2 C2 C1 179.91(16)
C7 N1 C3 C4 -5.7(3)
Zn1 N1 C3 C4 178.20(14)
C7 N1 C3 C2 170.32(17)
Zn1 N1 C3 C2 -5.8(2)
N2 C2 C3 N1 1.5(3)
C1 C2 C3 N1 -175.64(18)
N2 C2 C3 C4 177.19(19)
C1 C2 C3 C4 0.1(3)
N1 C3 C4 C5 0.8(3)
C2 C3 C4 C5 -174.70(19)
C3 C4 C5 C6 4.6(3)
C4 C5 C6 C7 -5.1(3)
C3 N1 C7 C6 5.2(3)
Zn1 N1 C7 C6 -178.75(15)
C3 N1 C7 C8 -171.30(17)
Zn1 N1 C7 C8 4.7(2)
C5 C6 C7 N1 0.2(3)
C5 C6 C7 C8 176.37(19)
C22 N3 C8 C7 177.12(18)
Zn1 N3 C8 C7 -3.4(2)
C22 N3 C8 C9 -0.4(3)
Zn1 N3 C8 C9 178.99(17)
N1 C7 C8 N3 -0.3(3)
C6 C7 C8 N3 -176.7(2)
N1 C7 C8 C9 177.37(19)
C6 C7 C8 C9 1.0(3)
C2 N2 C10 C15 -94.6(2)
Zn1 N2 C10 C15 88.9(2)
C2 N2 C10 C11 87.5(2)
Zn1 N2 C10 C11 -89.0(2)
C15 C10 C11 C12 1.0(3)
N2 C10 C11 C12 178.9(2)
C15 C10 C11 C16 -175.0(2)
N2 C10 C11 C16 2.9(3)
C10 C11 C12 C13 1.6(4)
C16 C11 C12 C13 177.7(2)
C11 C12 C13 C14 -2.1(4)
C12 C13 C14 C15 -0.1(4)
C13 C14 C15 C10 2.6(3)
C13 C14 C15 C19 -174.9(2)
C11 C10 C15 C14 -3.1(3)
N2 C10 C15 C14 179.07(19)
C11 C10 C15 C19 174.5(2)
N2 C10 C15 C19 -3.4(3)
C12 C11 C16 C18 -78.4(3)
C10 C11 C16 C18 97.5(3)
C12 C11 C16 C17 46.3(4)
C10 C11 C16 C17 -137.8(2)
C14 C15 C19 C20 -59.6(3)
C10 C15 C19 C20 122.9(2)
C14 C15 C19 C21 64.8(3)
C10 C15 C19 C21 -112.7(3)
C8 N3 C22 C27 79.3(3)
Zn1 N3 C22 C27 -100.1(2)
C8 N3 C22 C23 -104.8(2)
Zn1 N3 C22 C23 75.9(2)
C27 C22 C23 C24 -2.1(3)
N3 C22 C23 C24 -178.0(2)
C27 C22 C23 C28 178.9(2)
N3 C22 C23 C28 3.0(3)
C22 C23 C24 C25 0.0(4)
C28 C23 C24 C25 179.1(3)
C23 C24 C25 C26 1.7(4)
C24 C25 C26 C27 -1.4(4)
C25 C26 C27 C22 -0.6(4)
C25 C26 C27 C31 176.3(2)
C23 C22 C27 C26 2.3(3)
N3 C22 C27 C26 178.1(2)
C23 C22 C27 C31 -174.5(2)
N3 C22 C27 C31 1.3(3)
C24 C23 C28 C30 -91.1(3)
C22 C23 C28 C30 87.9(3)
C24 C23 C28 C29 33.6(4)
C22 C23 C28 C29 -147.4(3)
C26 C27 C31 C32 -80.9(3)
C22 C27 C31 C32 95.9(3)
C26 C27 C31 C33 44.4(3)
C22 C27 C31 C33 -138.9(2)
